data_7047388
loop_
_publ_author_name
'Verma, Sanjay K.'
'Kumari, Pratibha'
'Ansari, Shagufi Naz'
'Ansari, Mohd Ovais'
'Deori, Dondinath'
'Mobin, Shaikh M.'

_publ_section_title
;
 A novel mesoionic carbene based highly fluorescent Pd(ii) complex as an
 endoplasmic reticulum tracker in live cells.
;
_journal_issue 44
_journal_name_full 'Dalton transactions (Cambridge, England : 2003)'
_journal_page_first 15646
_journal_page_last 15650
_journal_paper_doi 10.1039/c8dt02778a
_journal_volume 47
_journal_year 2018
_chemical_formula_moiety 'C16 H18 I2 N4 Pd'
_chemical_formula_sum 'C16 H18 I2 N4 Pd'
_chemical_formula_weight 626.54
_space_group_crystal_system monoclinic
_space_group_IT_number 14
_space_group_name_Hall '-P 2yn'
_space_group_name_H-M_alt 'P 1 21/n 1'
_symmetry_space_group_name_Hall '-P 2yn'
_symmetry_space_group_name_H-M 'P 1 21/n 1'
_atom_sites_solution_hydrogens geom
_atom_sites_solution_primary iterative
_audit_creation_date 2017-08-04
_audit_creation_method
;
Olex2 1.2
(compiled 2017.03.28 svn.r3405 for OlexSys, GUI svn.r5337)
;
_audit_update_record
;
2017-09-07 deposited with the CCDC.
2018-08-30 downloaded from the CCDC.
;
_cell_angle_alpha 90
_cell_angle_beta 99.338(4)
_cell_angle_gamma 90
_cell_formula_units_Z 4
_cell_length_a 10.7786(5)
_cell_length_b 8.1520(3)
_cell_length_c 23.4486(10)
_cell_measurement_reflns_used 5671
_cell_measurement_temperature 293(2)
_cell_measurement_theta_max 28.7110
_cell_measurement_theta_min 3.7190
_cell_volume 2033.06(15)
_computing_cell_refinement
;
CrysAlisPro, Agilent Technologies,
Version 1.171.37.35 (release 13-08-2014 CrysAlis171 .NET)
(compiled Aug 13 2014,18:06:01)
;
_computing_data_collection
;
CrysAlisPro, Agilent Technologies,
Version 1.171.37.35 (release 13-08-2014 CrysAlis171 .NET)
(compiled Aug 13 2014,18:06:01)
;
_computing_data_reduction
;
CrysAlisPro, Agilent Technologies,
Version 1.171.37.35 (release 13-08-2014 CrysAlis171 .NET)
(compiled Aug 13 2014,18:06:01)
;
_computing_molecular_graphics 'Olex2 (Dolomanov et al., 2009)'
_computing_publication_material 'Olex2 (Dolomanov et al., 2009)'
_computing_structure_refinement 'ShelXL (Sheldrick, 2015)'
_computing_structure_solution 'olex2.solve (Bourhis et al., 2015)'
_diffrn_ambient_temperature 293(2)
_diffrn_detector 'CCD plate'
_diffrn_detector_area_resol_mean 16.0309
_diffrn_detector_type Eos
_diffrn_measured_fraction_theta_full 0.999
_diffrn_measured_fraction_theta_max 0.877
_diffrn_measurement_details
;
#__ type_ start__ end____ width___ exp.time_
  1 omega   42.00   86.00   1.0000   30.0000
omega____ theta____ kappa____ phi______ frames
    -       17.1097   37.0000 -180.0000 44

#__ type_ start__ end____ width___ exp.time_
  2 omega   -7.00   18.00   1.0000   30.0000
omega____ theta____ kappa____ phi______ frames
    -       17.1097   37.0000 -180.0000 25

#__ type_ start__ end____ width___ exp.time_
  3 omega   43.00   86.00   1.0000   30.0000
omega____ theta____ kappa____ phi______ frames
    -       17.1097  178.0000   60.0000 43

#__ type_ start__ end____ width___ exp.time_
  4 omega    0.00   59.00   1.0000   30.0000
omega____ theta____ kappa____ phi______ frames
    -       17.1097  -99.0000 -150.0000 59

#__ type_ start__ end____ width___ exp.time_
  5 omega   65.00   92.00   1.0000   30.0000
omega____ theta____ kappa____ phi______ frames
    -       17.1097  178.0000 -180.0000 27

#__ type_ start__ end____ width___ exp.time_
  6 omega  -44.00    1.00   1.0000   30.0000
omega____ theta____ kappa____ phi______ frames
    -       17.1097  -37.0000   60.0000 45

#__ type_ start__ end____ width___ exp.time_
  7 omega    7.00   39.00   1.0000   30.0000
omega____ theta____ kappa____ phi______ frames
    -       17.1097  -37.0000   60.0000 32

#__ type_ start__ end____ width___ exp.time_
  8 omega  -62.00  -34.00   1.0000   30.0000
omega____ theta____ kappa____ phi______ frames
    -      -18.9847  142.0000 -176.0000 28
;
_diffrn_measurement_device 'four-circle diffractometer'
_diffrn_measurement_device_type 'SuperNova, Dual, Cu at zero, Eos'
_diffrn_measurement_method '\w scans'
_diffrn_orient_matrix_UB_11 0.0283517000
_diffrn_orient_matrix_UB_12 0.0273814000
_diffrn_orient_matrix_UB_13 0.0278682000
_diffrn_orient_matrix_UB_21 0.0413952000
_diffrn_orient_matrix_UB_22 0.0510420000
_diffrn_orient_matrix_UB_23 -0.0127927000
_diffrn_orient_matrix_UB_31 -0.0442624000
_diffrn_orient_matrix_UB_32 0.0652326000
_diffrn_orient_matrix_UB_33 -0.0016348000
_diffrn_radiation_monochromator mirror
_diffrn_radiation_probe x-ray
_diffrn_radiation_type MoK\a
_diffrn_radiation_wavelength 0.71073
_diffrn_reflns_av_R_equivalents 0.0283
_diffrn_reflns_av_unetI/netI 0.0267
_diffrn_reflns_Laue_measured_fraction_full 0.999
_diffrn_reflns_Laue_measured_fraction_max 0.877
_diffrn_reflns_limit_h_max 13
_diffrn_reflns_limit_h_min -14
_diffrn_reflns_limit_k_max 11
_diffrn_reflns_limit_k_min -10
_diffrn_reflns_limit_l_max 31
_diffrn_reflns_limit_l_min -29
_diffrn_reflns_number 11043
_diffrn_reflns_point_group_measured_fraction_full 0.999
_diffrn_reflns_point_group_measured_fraction_max 0.877
_diffrn_reflns_theta_full 25.242
_diffrn_reflns_theta_max 28.841
_diffrn_reflns_theta_min 3.000
_diffrn_source 'SuperNova (Mo) X-ray Source'
_exptl_absorpt_coefficient_mu 3.953
_exptl_absorpt_correction_T_max 1.00000
_exptl_absorpt_correction_T_min 0.33408
_exptl_absorpt_correction_type multi-scan
_exptl_absorpt_process_details
;
CrysAlisPro, Agilent Technologies,
Version 1.171.37.35 (release 13-08-2014 CrysAlis171 .NET)
(compiled Aug 13 2014,18:06:01)
Empirical absorption correction using spherical harmonics,
 implemented in SCALE3 ABSPACK scaling algorithm.
;
_exptl_crystal_colour 'clear yellowish yellow'
_exptl_crystal_colour_lustre clear
_exptl_crystal_colour_modifier yellowish
_exptl_crystal_colour_primary yellow
_exptl_crystal_density_diffrn 2.047
_exptl_crystal_description cube
_exptl_crystal_F_000 1176
_exptl_crystal_size_max 0.25
_exptl_crystal_size_mid 0.23
_exptl_crystal_size_min 0.2
_refine_diff_density_max 1.805
_refine_diff_density_min -1.335
_refine_diff_density_rms 0.123
_refine_ls_extinction_method none
_refine_ls_goodness_of_fit_ref 1.045
_refine_ls_hydrogen_treatment constr
_refine_ls_matrix_type full
_refine_ls_number_parameters 211
_refine_ls_number_reflns 4670
_refine_ls_number_restraints 0
_refine_ls_restrained_S_all 1.045
_refine_ls_R_factor_all 0.0488
_refine_ls_R_factor_gt 0.0434
_refine_ls_shift/su_max 0.006
_refine_ls_shift/su_mean 0.001
_refine_ls_structure_factor_coef Fsqd
_refine_ls_weighting_details 'w=1/[\s^2^(Fo^2^)+(0.0550P)^2^+4.2700P] where P=(Fo^2^+2Fc^2^)/3'
_refine_ls_weighting_scheme calc
_refine_ls_wR_factor_gt 0.1117
_refine_ls_wR_factor_ref 0.1154
_reflns_Friedel_coverage 0.000
_reflns_number_gt 4080
_reflns_number_total 4670
_reflns_threshold_expression 'I > 2\s(I)'
_cod_data_source_file c8dt02778a3.cif
_cod_data_source_block smm803
_cod_depositor_comments 'Adding full bibliography for 7047388.cif.'
_cod_database_code 7047388
_shelx_shelxl_version_number 2016/6
_chemical_oxdiff_formula C16H18I2N4Pd
_shelx_space_group_comment
;
The symmetry employed for this shelxl refinement is uniquely defined
by the following loop, which should always be used as a source of
symmetry information in preference to the above space-group names.
They are only intended as comments.
;
_reflns_odcompleteness_completeness 99.73
_reflns_odcompleteness_iscentric 1
_reflns_odcompleteness_theta 26.32
_olex2_refinement_description
;
1. Fixed Uiso
 At 1.2 times of:
  All C(H) groups
 At 1.5 times of:
  All C(H,H,H) groups
2.a Aromatic/amide H refined with riding coordinates:
 C4(H4), C6(H6), C7(H7), C3(H3), C13(H13), C12(H12), C14(H14), C16(H16),
 C15(H15)
2.b Idealised Me refined as rotating group:
 C11(H11A,H11B,H11C), C10(H10A,H10B,H10C), C1(H1A,H1B,H1C)
;
_olex2_date_sample_data_collection 2017-08-01
_olex2_submission_special_instructions 'No special instructions were received'

loop_
_space_group_symop_operation_xyz
'x, y, z'
'-x+1/2, y+1/2, -z+1/2'
'-x, -y, -z'
'x-1/2, -y-1/2, z-1/2'

loop_
_atom_site_label
_atom_site_type_symbol
_atom_site_fract_x
_atom_site_fract_y
_atom_site_fract_z
_atom_site_U_iso_or_equiv
_atom_site_adp_type
_atom_site_occupancy
_atom_site_site_symmetry_order
_atom_site_calc_flag
_atom_site_refinement_flags_posn
Pd1 Pd 0.33885(3) 0.15271(5) 0.13642(2) 0.04133(12) Uani 1 1 d .
I2 I 0.52149(4) -0.05141(5) 0.16834(2) 0.06227(14) Uani 1 1 d .
I1 I 0.15115(4) 0.35623(5) 0.11050(2) 0.06396(14) Uani 1 1 d .
N3 N 0.3630(4) 0.2820(5) 0.25570(17) 0.0440(9) Uani 1 1 d .
N1 N 0.5111(4) 0.4494(5) 0.27009(18) 0.0483(10) Uani 1 1 d .
C8 C 0.5037(4) 0.3994(6) 0.2139(2) 0.0420(10) Uani 1 1 d .
N4 N 0.2747(4) 0.0077(5) 0.06360(17) 0.0470(9) Uani 1 1 d .
N2 N 0.4263(4) 0.3785(6) 0.29654(18) 0.0507(10) Uani 1 1 d .
C5 C 0.5900(5) 0.4567(6) 0.1755(2) 0.0462(11) Uani 1 1 d .
C4 C 0.7182(5) 0.4710(8) 0.1951(3) 0.0615(14) Uani 1 1 d .
H4 H 0.751255 0.439062 0.232529 0.074 Uiso 1 1 calc R
C6 C 0.5433(6) 0.4985(8) 0.1189(2) 0.0606(14) Uani 1 1 d .
H6 H 0.457923 0.487747 0.104797 0.073 Uiso 1 1 calc R
C9 C 0.4057(4) 0.2872(6) 0.2041(2) 0.0418(10) Uani 1 1 d .
C7 C 0.6247(7) 0.5569(9) 0.0831(3) 0.0696(17) Uani 1 1 d .
H7 H 0.593267 0.582568 0.044817 0.084 Uiso 1 1 calc R
C2 C 0.7526(7) 0.5774(8) 0.1036(3) 0.0669(16) Uani 1 1 d .
C11 C 0.2576(6) 0.1870(8) 0.2706(3) 0.0632(15) Uani 1 1 d .
H11A H 0.267248 0.073841 0.260866 0.095 Uiso 1 1 calc GR
H11B H 0.180213 0.228383 0.249411 0.095 Uiso 1 1 calc GR
H11C H 0.256115 0.196438 0.311296 0.095 Uiso 1 1 calc GR
C3 C 0.7967(6) 0.5323(9) 0.1594(3) 0.0684(16) Uani 1 1 d .
H3 H 0.882058 0.543188 0.173551 0.082 Uiso 1 1 calc R
C10 C 0.5915(6) 0.5752(9) 0.3023(3) 0.0717(18) Uani 1 1 d .
H10A H 0.668402 0.525787 0.320794 0.108 Uiso 1 1 calc GR
H10B H 0.548524 0.623248 0.330962 0.108 Uiso 1 1 calc GR
H10C H 0.610032 0.658800 0.276063 0.108 Uiso 1 1 calc GR
C13 C 0.1308(9) -0.1825(11) 0.0123(3) 0.093(3) Uani 1 1 d .
H13 H 0.059447 -0.247108 0.011461 0.112 Uiso 1 1 calc R
C12 C 0.1720(7) -0.0837(10) 0.0595(3) 0.076(2) Uani 1 1 d .
H12 H 0.125596 -0.081348 0.089651 0.091 Uiso 1 1 calc R
C14 C 0.1948(7) -0.1845(9) -0.0326(3) 0.0746(18) Uani 1 1 d .
H14 H 0.168629 -0.250205 -0.064741 0.089 Uiso 1 1 calc R
C16 C 0.3349(6) 0.0059(10) 0.0186(3) 0.0738(19) Uani 1 1 d .
H16 H 0.405629 0.071945 0.019691 0.089 Uiso 1 1 calc R
C1 C 0.8396(8) 0.6459(11) 0.0656(4) 0.103(3) Uani 1 1 d .
H1A H 0.811927 0.611906 0.026436 0.155 Uiso 1 1 calc GR
H1B H 0.923247 0.606204 0.078514 0.155 Uiso 1 1 calc GR
H1C H 0.839112 0.763558 0.067681 0.155 Uiso 1 1 calc GR
C15 C 0.2978(7) -0.0889(11) -0.0298(3) 0.087(2) Uani 1 1 d .
H15 H 0.343423 -0.087043 -0.060191 0.105 Uiso 1 1 calc R

loop_
_atom_site_aniso_label
_atom_site_aniso_U_11
_atom_site_aniso_U_22
_atom_site_aniso_U_33
_atom_site_aniso_U_23
_atom_site_aniso_U_13
_atom_site_aniso_U_12
Pd1 0.0402(2) 0.0468(2) 0.03558(19) -0.00603(14) 0.00179(14) -0.00060(15)
I2 0.0566(2) 0.0635(2) 0.0634(2) -0.00378(17) -0.00006(17) 0.01466(17)
I1 0.0586(2) 0.0682(3) 0.0587(2) -0.00954(17) -0.00950(17) 0.01553(18)
N3 0.048(2) 0.047(2) 0.0362(19) -0.0022(16) 0.0028(16) 0.0006(18)
N1 0.044(2) 0.057(2) 0.043(2) -0.0147(18) 0.0036(17) -0.0019(19)
C8 0.040(2) 0.046(2) 0.039(2) -0.0050(19) 0.0045(18) 0.004(2)
N4 0.047(2) 0.054(2) 0.038(2) -0.0094(17) 0.0040(17) -0.0017(19)
N2 0.054(2) 0.060(3) 0.038(2) -0.0069(18) 0.0040(18) 0.004(2)
C5 0.043(2) 0.048(3) 0.047(3) -0.009(2) 0.006(2) 0.002(2)
C4 0.048(3) 0.078(4) 0.059(3) 0.003(3) 0.008(2) 0.006(3)
C6 0.063(3) 0.069(4) 0.049(3) -0.003(3) 0.006(2) -0.001(3)
C9 0.041(2) 0.045(2) 0.038(2) -0.0008(18) 0.0038(18) 0.003(2)
C7 0.084(4) 0.078(4) 0.049(3) 0.004(3) 0.017(3) 0.009(4)
C2 0.072(4) 0.062(3) 0.074(4) 0.002(3) 0.034(3) 0.005(3)
C11 0.068(4) 0.067(3) 0.057(3) 0.007(3) 0.015(3) -0.013(3)
C3 0.048(3) 0.081(4) 0.078(4) 0.001(3) 0.016(3) -0.005(3)
C10 0.064(4) 0.087(5) 0.062(4) -0.038(3) 0.006(3) -0.014(3)
C13 0.117(6) 0.100(5) 0.066(4) -0.027(4) 0.024(4) -0.056(5)
C12 0.082(4) 0.097(5) 0.053(3) -0.021(3) 0.022(3) -0.039(4)
C14 0.091(5) 0.074(4) 0.056(4) -0.019(3) 0.002(3) -0.010(4)
C16 0.057(3) 0.113(5) 0.055(3) -0.022(4) 0.018(3) -0.022(4)
C1 0.102(6) 0.110(7) 0.113(7) 0.028(5) 0.060(6) 0.009(5)
C15 0.080(5) 0.128(7) 0.059(4) -0.030(4) 0.026(3) -0.009(5)

loop_
_atom_type_symbol
_atom_type_description
_atom_type_scat_dispersion_real
_atom_type_scat_dispersion_imag
_atom_type_scat_source
C C 0.0033 0.0016 'International Tables Vol C Tables 4.2.6.8 and 6.1.1.4'
H H 0.0000 0.0000 'International Tables Vol C Tables 4.2.6.8 and 6.1.1.4'
I I -0.4742 1.8119 'International Tables Vol C Tables 4.2.6.8 and 6.1.1.4'
N N 0.0061 0.0033 'International Tables Vol C Tables 4.2.6.8 and 6.1.1.4'
Pd Pd -0.9988 1.0072 'International Tables Vol C Tables 4.2.6.8 and 6.1.1.4'

loop_
_geom_angle_atom_site_label_1
_geom_angle_atom_site_label_2
_geom_angle_atom_site_label_3
_geom_angle
I2 Pd1 I1 176.52(2)
N4 Pd1 I2 90.46(12)
N4 Pd1 I1 91.59(12)
C9 Pd1 I2 87.89(14)
C9 Pd1 I1 90.13(14)
C9 Pd1 N4 177.77(17)
N2 N3 C9 114.2(4)
N2 N3 C11 117.8(4)
C9 N3 C11 128.0(4)
C8 N1 C10 129.8(5)
N2 N1 C8 112.7(4)
N2 N1 C10 117.4(4)
N1 C8 C5 123.4(4)
N1 C8 C9 106.3(4)
C9 C8 C5 130.3(4)
C12 N4 Pd1 122.5(4)
C12 N4 C16 116.5(5)
C16 N4 Pd1 121.0(4)
N1 N2 N3 103.5(4)
C4 C5 C8 121.2(5)
C6 C5 C8 119.9(5)
C6 C5 C4 118.9(5)
C3 C4 C5 120.4(6)
C5 C6 C7 119.7(6)
N3 C9 Pd1 124.5(4)
N3 C9 C8 103.4(4)
C8 C9 Pd1 132.1(3)
C6 C7 C2 121.2(6)
C7 C2 C1 121.2(7)
C3 C2 C7 117.9(6)
C3 C2 C1 120.9(7)
C2 C3 C4 121.7(6)
C14 C13 C12 119.6(7)
N4 C12 C13 122.8(6)
C13 C14 C15 118.4(6)
N4 C16 C15 123.2(6)
C14 C15 C16 119.5(6)

loop_
_geom_bond_atom_site_label_1
_geom_bond_atom_site_label_2
_geom_bond_distance
Pd1 I2 2.5935(5)
Pd1 I1 2.6107(5)
Pd1 N4 2.100(4)
Pd1 C9 1.968(5)
N3 N2 1.337(6)
N3 C9 1.363(6)
N3 C11 1.464(7)
N1 C8 1.368(6)
N1 N2 1.319(6)
N1 C10 1.470(7)
C8 C5 1.473(7)
C8 C9 1.387(7)
N4 C12 1.325(8)
N4 C16 1.327(7)
C5 C4 1.388(7)
C5 C6 1.384(8)
C4 C3 1.377(8)
C6 C7 1.393(9)
C7 C2 1.394(10)
C2 C3 1.368(10)
C2 C1 1.501(9)
C13 C12 1.383(9)
C13 C14 1.349(10)
C14 C15 1.349(10)
C16 C15 1.376(9)
